data_7105998
loop_
_publ_author_name
'Michael G. Cushion'
'Philip Mountford'

_publ_section_title
;
 Cationic and charge-neutral calcium tetrahydroborate complexes and their
 use in the controlled ring-opening polymerisation of rac-lactide
;
_journal_name_full Chem.Commun.
_journal_page_first 2276
_journal_paper_doi 10.1039/c0cc04348f
_journal_volume 47
_journal_year 2011
_chemical_formula_moiety 'C48 H62 B2 Ca1 N6 O2, 2 (C4 H8 O)'
_chemical_formula_sum 'C56 H78 B2 Ca N6 O4'
_chemical_formula_weight 960.98
_chemical_name_systematic
;
[Ca{HC(Me2pz)3}(BH4)(THF)2][BPh4] . 2(THF)
;
_space_group_IT_number 2
_symmetry_cell_setting triclinic
_symmetry_space_group_name_Hall '-P 1'
_symmetry_space_group_name_H-M 'P -1'
_atom_sites_solution_hydrogens geom
_atom_sites_solution_primary direct
_atom_sites_solution_secondary difmap
_cell_angle_alpha 82.3488(12)
_cell_angle_beta 82.0004(12)
_cell_angle_gamma 80.4508(7)
_cell_formula_units_Z 2
_cell_length_a 10.3958(2)
_cell_length_b 15.0936(4)
_cell_length_c 17.5126(4)
_cell_measurement_reflns_used 8526
_cell_measurement_temperature 150
_cell_measurement_theta_max 25
_cell_measurement_theta_min 5
_cell_volume 2666.36(11)
_computing_cell_refinement 'DENZO/SCALEPACK (Otwinowski & Minor, 1997)'
_computing_data_collection 'COLLECT (Nonius, 1997-2001).'
_computing_data_reduction 'DENZO/SCALEPACK (Otwinowski & Minor, 1997)'
_computing_molecular_graphics 'CAMERON (Watkin et al., 1996)'
_computing_publication_material 'CRYSTALS (Betteridge et al., 2003)'
_computing_structure_refinement 'CRYSTALS (Betteridge et al., 2003)'
_computing_structure_solution 'SIR92 (Altomare et al., 1994)'
_diffrn_ambient_temperature 150
_diffrn_measured_fraction_theta_full 0.984
_diffrn_measured_fraction_theta_max 0.984
_diffrn_measurement_device 'Nonius KappaCCD'
_diffrn_measurement_device_type Area
_diffrn_measurement_method \w
_diffrn_radiation_monochromator graphite
_diffrn_radiation_type 'Mo K\a'
_diffrn_radiation_wavelength 0.71073
_diffrn_reflns_av_R_equivalents 0.019
_diffrn_reflns_limit_h_max 12
_diffrn_reflns_limit_h_min -12
_diffrn_reflns_limit_k_max 17
_diffrn_reflns_limit_k_min -17
_diffrn_reflns_limit_l_max 20
_diffrn_reflns_limit_l_min -20
_diffrn_reflns_number 15844
_diffrn_reflns_theta_full 25.032
_diffrn_reflns_theta_max 25.032
_diffrn_reflns_theta_min 5.172
_diffrn_standards_number 0
_exptl_absorpt_coefficient_mu 0.168
_exptl_absorpt_correction_T_max 0.98
_exptl_absorpt_correction_T_min 0.98
_exptl_absorpt_correction_type multi-scan
_exptl_absorpt_process_details 'DENZO/SCALEPACK (Otwinowski & Minor, 1997)'
_exptl_crystal_colour colourless
_exptl_crystal_density_diffrn 1.197
_exptl_crystal_density_method 'not measured'
_exptl_crystal_description plate
_exptl_crystal_F_000 1036
_exptl_crystal_size_max 0.20
_exptl_crystal_size_mid 0.10
_exptl_crystal_size_min 0.10
_refine_diff_density_max 0.92
_refine_diff_density_min -0.37
_refine_ls_extinction_method None
_refine_ls_goodness_of_fit_ref 1.0955
_refine_ls_hydrogen_treatment mixed
_refine_ls_matrix_type full
_refine_ls_number_parameters 647
_refine_ls_number_reflns 7488
_refine_ls_number_restraints 38
_refine_ls_R_factor_all 0.0553
_refine_ls_R_factor_gt 0.0450
_refine_ls_shift/su_max 0.019404
_refine_ls_structure_factor_coef F
_refine_ls_weighting_details
;
Method, part 1, Chebychev polynomial, (Watkin, 1994, Prince, 1982)
[weight] = 1.0/[A~0~*T~0~(x)+A~1~*T~1~(x) ... +A~n-1~]*T~n-1~(x)]
where A~i~ are the Chebychev coefficients listed below and x= Fcalc/Fmax
Method = Robust Weighting (Prince, 1982)
W = [weight] * [1-(deltaF/6*sigmaF)^2^]^2^
A~i~ are:
0.409 0.325 0.243 0.983E-01 0.606E-01
;
_refine_ls_weighting_scheme calc
_refine_ls_wR_factor_all 0.0594
_refine_ls_wR_factor_gt 0.0471
_refine_ls_wR_factor_ref 0.0464
_reflns_limit_h_max 12
_reflns_limit_h_min -12
_reflns_limit_k_max 17
_reflns_limit_k_min -17
_reflns_limit_l_max 20
_reflns_limit_l_min 0
_reflns_number_gt 7647
_reflns_number_total 9271
_reflns_threshold_expression I>2.0\s(I)
_oxford_diffrn_Wilson_B_factor 2.35
_oxford_diffrn_Wilson_scale 0.62
_oxford_refine_ls_r_factor_ref 0.0440
_oxford_refine_ls_scale 0.3114(4)
_oxford_reflns_number_all 9271
_oxford_reflns_threshold_expression_ref I>3.0\s(I)
_cod_data_source_file C0CC04348F.TXT
_cod_data_source_block COMPOUND_2-BPh4
_cod_depositor_comments
;
The following automatic conversions were performed:

'_symmetry_cell_setting' value 'Triclinic' changed to 'triclinic'
according to the built-in table from CIF Core dictionary named
'cif_core.dic' version 2.4.1 from 2010-06-29.

Automatic conversion script
Id: cif_fix_values 1646 2011-03-28 12:23:43Z adriana 
;
_cod_original_sg_symbol_H-M 'P -1 '
_cod_original_formula_sum 'C56 H78 B2 Ca1 N6 O4'
_cod_database_code 7105998

loop_
_symmetry_equiv_pos_as_xyz
x,y,z
-x,-y,-z

loop_
_atom_site_label
_atom_site_type_symbol
_atom_site_fract_x
_atom_site_fract_y
_atom_site_fract_z
_atom_site_U_iso_or_equiv
_atom_site_occupancy
_atom_site_adp_type
_atom_site_refinement_flags_posn
_atom_site_refinement_flags_adp
_atom_site_refinement_flags_occupancy
_atom_site_disorder_assembly
_atom_site_disorder_group
_oxford_atom_site_special_shape
_atom_site_attached_hydrogens
Ca1 Ca 0.80347(3) 0.79001(2) 0.179761(19) 0.0231 1.0000 Uani . . . . . . .
B1 B 1.0242(2) 0.76821(17) 0.09156(14) 0.0361 1.0000 Uani . . . . . . .
B2 B 1.14384(19) 1.15109(13) 0.29485(11) 0.0246 1.0000 Uani . . . . . . .
N1 N 0.79079(14) 0.63698(10) 0.25332(8) 0.0264 1.0000 Uani . . . . . . .
N2 N 0.67919(14) 0.59845(10) 0.25601(8) 0.0254 1.0000 Uani . . . . . . .
N3 N 0.65692(14) 0.71660(10) 0.11401(8) 0.0254 1.0000 Uani . . . . . . .
N4 N 0.55331(14) 0.68156(10) 0.15801(8) 0.0252 1.0000 Uani . . . . . . .
N5 N 0.58380(14) 0.80467(10) 0.26392(8) 0.0257 1.0000 Uani . . . . . . .
N6 N 0.52425(14) 0.72910(10) 0.28511(8) 0.0264 1.0000 Uani . . . . . . .
O1 O 0.72064(12) 0.93903(8) 0.13062(8) 0.0325 1.0000 Uani . . . . . . .
O2 O 0.86991(12) 0.83025(9) 0.29346(7) 0.0299 1.0000 Uani . . . . . . .
O3 O 1.68470(17) 1.37703(14) 0.08949(13) 0.0702 1.0000 Uani . . . . . . .
O4 O 0.4129(2) 0.42062(16) 0.46103(14) 0.0818 1.0000 Uani . U . . . . .
C1 C 0.88288(18) 0.56775(12) 0.27214(10) 0.0295 1.0000 Uani . . . . . . .
C2 C 0.83135(19) 0.48594(13) 0.28609(11) 0.0333 1.0000 Uani . . . . . . .
C3 C 0.70084(19) 0.50722(12) 0.27511(10) 0.0294 1.0000 Uani . . . . . . .
C4 C 1.01991(19) 0.58319(14) 0.27673(13) 0.0400 1.0000 Uani . . . . . . .
C5 C 0.5966(2) 0.44945(13) 0.28053(13) 0.0398 1.0000 Uani . . . . . . .
C6 C 0.62640(18) 0.72821(12) 0.04149(10) 0.0273 1.0000 Uani . . . . . . .
C7 C 0.50325(19) 0.70211(13) 0.03929(11) 0.0319 1.0000 Uani . . . . . . .
C8 C 0.45854(17) 0.67275(12) 0.11409(11) 0.0291 1.0000 Uani . . . . . . .
C9 C 0.7195(2) 0.76287(14) -0.02402(11) 0.0339 1.0000 Uani . . . . . . .
C10 C 0.33475(19) 0.63788(15) 0.14858(13) 0.0403 1.0000 Uani . . . . . . .
C11 C 0.52956(17) 0.86065(13) 0.31670(10) 0.0298 1.0000 Uani . . . . . . .
C12 C 0.43795(19) 0.82038(14) 0.37131(11) 0.0352 1.0000 Uani . . . . . . .
C13 C 0.43575(18) 0.73666(13) 0.35015(10) 0.0322 1.0000 Uani . . . . . . .
C14 C 0.5644(2) 0.95306(13) 0.31186(12) 0.0362 1.0000 Uani . . . . . . .
C15 C 0.3588(2) 0.66307(15) 0.38525(13) 0.0444 1.0000 Uani . . . . . . .
C16 C 0.55649(17) 0.65352(12) 0.23987(10) 0.0253 1.0000 Uani . . . . . . .
C17 C 0.7927(2) 1.01456(14) 0.11624(14) 0.0443 1.0000 Uani . . . . . . .
C18 C 0.6907(3) 1.09692(15) 0.11398(15) 0.0536 1.0000 Uani . . . . . . .
C19 C 0.5743(2) 1.06717(15) 0.08713(13) 0.0455 1.0000 Uani . . . . . . .
C20 C 0.6076(2) 0.96614(14) 0.08958(14) 0.0422 1.0000 Uani . . . . . . .
C21 C 0.84388(19) 0.78707(14) 0.37222(10) 0.0343 1.0000 Uani . . . . . . .
C22 C 0.9680(2) 0.78444(16) 0.41057(12) 0.0436 1.0000 Uani . . . . . . .
C23 C 1.0639(2) 0.82516(14) 0.34639(13) 0.0395 1.0000 Uani . . . . . . .
C24 C 0.97296(19) 0.88413(13) 0.29447(12) 0.0345 1.0000 Uani . . . . . . .
C25 C 0.98666(18) 1.18519(12) 0.32161(10) 0.0273 1.0000 Uani . . . . . . .
C26 C 0.9535(2) 1.24615(13) 0.37781(11) 0.0350 1.0000 Uani . . . . . . .
C27 C 0.8242(2) 1.27183(15) 0.40947(13) 0.0483 1.0000 Uani . . . . . . .
C28 C 0.7226(2) 1.23728(17) 0.38627(14) 0.0514 1.0000 Uani . . . . . . .
C29 C 0.7512(2) 1.17863(16) 0.33027(14) 0.0464 1.0000 Uani . . . . . . .
C30 C 0.88112(18) 1.15347(14) 0.29872(11) 0.0347 1.0000 Uani . . . . . . .
C31 C 1.16616(16) 1.07758(12) 0.23089(10) 0.0249 1.0000 Uani . . . . . . .
C32 C 1.11265(18) 1.09913(13) 0.16035(10) 0.0310 1.0000 Uani . . . . . . .
C33 C 1.1328(2) 1.03974(15) 0.10390(11) 0.0374 1.0000 Uani . . . . . . .
C34 C 1.2097(2) 0.95590(15) 0.11559(12) 0.0393 1.0000 Uani . . . . . . .
C35 C 1.2669(2) 0.93303(14) 0.18347(12) 0.0359 1.0000 Uani . . . . . . .
C36 C 1.24459(17) 0.99297(12) 0.23986(11) 0.0283 1.0000 Uani . . . . . . .
C37 C 1.20222(17) 1.10302(12) 0.37578(10) 0.0251 1.0000 Uani . . . . . . .
C38 C 1.14413(18) 1.03111(12) 0.41821(10) 0.0284 1.0000 Uani . . . . . . .
C39 C 1.18789(19) 0.98412(13) 0.48577(10) 0.0314 1.0000 Uani . . . . . . .
C40 C 1.29302(19) 1.00865(13) 0.51440(11) 0.0334 1.0000 Uani . . . . . . .
C41 C 1.35038(19) 1.08113(14) 0.47601(11) 0.0333 1.0000 Uani . . . . . . .
C42 C 1.30511(18) 1.12734(13) 0.40806(10) 0.0284 1.0000 Uani . . . . . . .
C43 C 1.22029(17) 1.23461(12) 0.25198(10) 0.0253 1.0000 Uani . . . . . . .
C44 C 1.15642(19) 1.31985(12) 0.22484(11) 0.0303 1.0000 Uani . . . . . . .
C45 C 1.2242(2) 1.38661(13) 0.18266(11) 0.0352 1.0000 Uani . . . . . . .
C46 C 1.3596(2) 1.37107(13) 0.16702(11) 0.0349 1.0000 Uani . . . . . . .
C47 C 1.42646(19) 1.28787(13) 0.19320(11) 0.0330 1.0000 Uani . . . . . . .
C48 C 1.35773(18) 1.22148(12) 0.23362(10) 0.0281 1.0000 Uani . . . . . . .
C49 C 1.6883(2) 1.46413(19) 0.05091(16) 0.0602 1.0000 Uani D . . . . . .
C50 C 1.8133(5) 1.4942(3) 0.0624(5) 0.0473 0.3000 Uani D . . . . . .
C51 C 1.9013(2) 1.40637(18) 0.07893(16) 0.0592 1.0000 Uani D . . . . . .
C52 C 1.8110(2) 1.33967(16) 0.10982(15) 0.0526 1.0000 Uani D . . . . . .
C53 C 0.3251(2) 0.4498(2) 0.52472(14) 0.0577 1.0000 Uani D U . . . . .
C54 C 0.1907(3) 0.4659(2) 0.50089(17) 0.0659 1.0000 Uani D U . . . . .
C55 C 0.2075(4) 0.3993(3) 0.4405(2) 0.1127 1.0000 Uani D U . . . . .
C56 C 0.3488(4) 0.3589(3) 0.4380(3) 0.1083 1.0000 Uani D U . . . . .
C501 C 1.8289(3) 1.4686(3) 0.0216(2) 0.0579 0.7000 Uani D . . . . . .
H1 H 1.123(2) 0.7614(17) 0.0530(15) 0.055(7) 1.0000 Uiso . . . . . . .
H2 H 0.948(3) 0.8341(19) 0.0704(16) 0.064(8) 1.0000 Uiso . . . . . . .
H3 H 1.039(3) 0.7801(18) 0.1556(16) 0.063(8) 1.0000 Uiso . . . . . . .
H4 H 0.966(2) 0.7097(16) 0.0989(13) 0.046(6) 1.0000 Uiso . . . . . . .
H21 H 0.8775 0.4277 0.3003 0.0399 1.0000 Uiso R . . . . . .
H41 H 1.0723 0.5271 0.2905 0.0493 1.0000 Uiso R . . . . . .
H42 H 1.0185 0.6226 0.3149 0.0493 1.0000 Uiso R . . . . . .
H43 H 1.0558 0.6096 0.2278 0.0493 1.0000 Uiso R . . . . . .
H51 H 0.5646 0.4548 0.2317 0.0497 1.0000 Uiso R . . . . . .
H52 H 0.5266 0.4683 0.3187 0.0497 1.0000 Uiso R . . . . . .
H53 H 0.6320 0.3883 0.2946 0.0497 1.0000 Uiso R . . . . . .
H71 H 0.4600 0.7042 -0.0054 0.0406 1.0000 Uiso R . . . . . .
H91 H 0.7988 0.7695 -0.0059 0.0439 1.0000 Uiso R . . . . . .
H92 H 0.6789 0.8195 -0.0464 0.0439 1.0000 Uiso R . . . . . .
H93 H 0.7367 0.7211 -0.0616 0.0439 1.0000 Uiso R . . . . . .
H101 H 0.3553 0.5785 0.1737 0.0515 1.0000 Uiso R . . . . . .
H102 H 0.2818 0.6368 0.1088 0.0515 1.0000 Uiso R . . . . . .
H103 H 0.2883 0.6762 0.1854 0.0515 1.0000 Uiso R . . . . . .
H121 H 0.3874 0.8463 0.4146 0.0424 1.0000 Uiso R . . . . . .
H141 H 0.5163 0.9828 0.3539 0.0463 1.0000 Uiso R . . . . . .
H142 H 0.5435 0.9865 0.2641 0.0463 1.0000 Uiso R . . . . . .
H143 H 0.6557 0.9488 0.3146 0.0463 1.0000 Uiso R . . . . . .
H151 H 0.4173 0.6102 0.4000 0.0531 1.0000 Uiso R . . . . . .
H152 H 0.3029 0.6818 0.4298 0.0531 1.0000 Uiso R . . . . . .
H153 H 0.3074 0.6504 0.3484 0.0531 1.0000 Uiso R . . . . . .
H161 H 0.4898 0.6166 0.2556 0.0314 1.0000 Uiso R . . . . . .
H171 H 0.8469 1.0131 0.0679 0.0569 1.0000 Uiso R . . . . . .
H172 H 0.8454 1.0136 0.1565 0.0569 1.0000 Uiso R . . . . . .
H181 H 0.7209 1.1448 0.0788 0.0677 1.0000 Uiso R . . . . . .
H182 H 0.6677 1.1161 0.1643 0.0677 1.0000 Uiso R . . . . . .
H191 H 0.5628 1.0942 0.0359 0.0549 1.0000 Uiso R . . . . . .
H192 H 0.4965 1.0830 0.1210 0.0549 1.0000 Uiso R . . . . . .
H201 H 0.6277 0.9497 0.0382 0.0533 1.0000 Uiso R . . . . . .
H202 H 0.5359 0.9380 0.1156 0.0533 1.0000 Uiso R . . . . . .
H211 H 0.7707 0.8208 0.3996 0.0424 1.0000 Uiso R . . . . . .
H212 H 0.8267 0.7274 0.3713 0.0424 1.0000 Uiso R . . . . . .
H221 H 0.9499 0.8199 0.4529 0.0539 1.0000 Uiso R . . . . . .
H222 H 1.0023 0.7242 0.4285 0.0539 1.0000 Uiso R . . . . . .
H231 H 1.1173 0.8596 0.3666 0.0502 1.0000 Uiso R . . . . . .
H232 H 1.1183 0.7793 0.3195 0.0502 1.0000 Uiso R . . . . . .
H241 H 0.9383 0.9393 0.3154 0.0460 1.0000 Uiso R . . . . . .
H242 H 1.0166 0.8967 0.2437 0.0460 1.0000 Uiso R . . . . . .
H261 H 1.0216 1.2709 0.3945 0.0416 1.0000 Uiso R . . . . . .
H271 H 0.8059 1.3131 0.4474 0.0545 1.0000 Uiso R . . . . . .
H281 H 0.6346 1.2540 0.4085 0.0545 1.0000 Uiso R . . . . . .
H291 H 0.6822 1.1554 0.3131 0.0546 1.0000 Uiso R . . . . . .
H301 H 0.8985 1.1129 0.2602 0.0414 1.0000 Uiso R . . . . . .
H321 H 1.0605 1.1564 0.1509 0.0392 1.0000 Uiso R . . . . . .
H331 H 1.0938 1.0566 0.0572 0.0482 1.0000 Uiso R . . . . . .
H341 H 1.2233 0.9151 0.0774 0.0492 1.0000 Uiso R . . . . . .
H351 H 1.3209 0.8763 0.1919 0.0445 1.0000 Uiso R . . . . . .
H361 H 1.2845 0.9757 0.2862 0.0357 1.0000 Uiso R . . . . . .
H381 H 1.0715 1.0137 0.3997 0.0356 1.0000 Uiso R . . . . . .
H391 H 1.1458 0.9355 0.5121 0.0383 1.0000 Uiso R . . . . . .
H401 H 1.3249 0.9760 0.5598 0.0405 1.0000 Uiso R . . . . . .
H411 H 1.4210 1.0994 0.4959 0.0412 1.0000 Uiso R . . . . . .
H421 H 1.3457 1.1771 0.3829 0.0355 1.0000 Uiso R . . . . . .
H441 H 1.0636 1.3327 0.2357 0.0372 1.0000 Uiso R . . . . . .
H451 H 1.1769 1.4430 0.1644 0.0426 1.0000 Uiso R . . . . . .
H461 H 1.4057 1.4169 0.1390 0.0441 1.0000 Uiso R . . . . . .
H471 H 1.5195 1.2763 0.1832 0.0412 1.0000 Uiso R . . . . . .
H481 H 1.4056 1.1645 0.2498 0.0346 1.0000 Uiso R . . . . . .
H491 H 1.6561 1.5082 0.0857 0.0720 1.0000 Uiso R . . . . . .
H492 H 1.6365 1.4736 0.0092 0.0720 1.0000 Uiso R . . . . . .
H501 H 1.8012 1.5302 0.1041 0.0611 0.3000 Uiso R . . . . . .
H502 H 1.8478 1.5273 0.0162 0.0611 0.3000 Uiso R . . . . . .
H511 H 1.9174 1.4382 0.1191 0.0722 1.0000 Uiso R . . . . . .
H512 H 1.9823 1.3775 0.0551 0.0722 1.0000 Uiso R . . . . . .
H521 H 1.8079 1.3283 0.1647 0.0644 1.0000 Uiso R . . . . . .
H522 H 1.8405 1.2847 0.0875 0.0644 1.0000 Uiso R . . . . . .
H531 H 0.3297 0.4046 0.5679 0.0701 1.0000 Uiso R . . . . . .
H532 H 0.3464 0.5040 0.5383 0.0701 1.0000 Uiso R . . . . . .
H541 H 0.1262 0.4521 0.5429 0.0798 1.0000 Uiso R . . . . . .
H542 H 0.1683 0.5265 0.4788 0.0798 1.0000 Uiso R . . . . . .
H551 H 0.1521 0.3544 0.4560 0.1453 1.0000 Uiso R . . . . . .
H552 H 0.1890 0.4299 0.3914 0.1453 1.0000 Uiso R . . . . . .
H561 H 0.3839 0.3473 0.3866 0.1308 1.0000 Uiso R . . . . . .
H562 H 0.3579 0.3042 0.4717 0.1308 1.0000 Uiso R . . . . . .
H5011 H 1.8478 1.5284 0.0191 0.0733 0.7000 Uiso R . . . . . .
H5012 H 1.8502 1.4484 -0.0284 0.0733 0.7000 Uiso R . . . . . .

loop_
_atom_site_aniso_label
_atom_site_aniso_U_11
_atom_site_aniso_U_22
_atom_site_aniso_U_33
_atom_site_aniso_U_23
_atom_site_aniso_U_13
_atom_site_aniso_U_12
Ca1 0.02238(18) 0.02458(18) 0.02264(18) -0.00379(13) -0.00331(13) -0.00296(13)
B1 0.0297(11) 0.0434(13) 0.0334(12) -0.0076(10) 0.0019(9) -0.0024(10)
B2 0.0247(10) 0.0263(10) 0.0224(9) -0.0021(8) -0.0033(7) -0.0030(8)
N1 0.0250(7) 0.0259(8) 0.0278(8) -0.0026(6) -0.0032(6) -0.0024(6)
N2 0.0271(7) 0.0237(7) 0.0246(7) -0.0007(6) -0.0022(6) -0.0037(6)
N3 0.0257(7) 0.0289(8) 0.0225(7) -0.0034(6) -0.0014(6) -0.0072(6)
N4 0.0243(7) 0.0277(8) 0.0246(7) -0.0023(6) -0.0033(6) -0.0066(6)
N5 0.0248(7) 0.0263(8) 0.0259(7) -0.0058(6) -0.0026(6) -0.0016(6)
N6 0.0253(7) 0.0275(8) 0.0245(7) -0.0025(6) 0.0015(6) -0.0023(6)
O1 0.0301(7) 0.0267(7) 0.0405(7) 0.0002(5) -0.0085(6) -0.0035(5)
O2 0.0292(7) 0.0366(7) 0.0262(6) -0.0051(5) -0.0064(5) -0.0076(5)
O3 0.0434(10) 0.0767(13) 0.0894(14) 0.0134(11) -0.0058(9) -0.0256(9)
O4 0.0724(13) 0.0868(15) 0.0891(15) -0.0294(12) 0.0182(11) -0.0282(12)
C1 0.0289(9) 0.0300(9) 0.0268(9) -0.0030(7) -0.0026(7) 0.0027(7)
C2 0.0387(10) 0.0261(9) 0.0309(10) -0.0008(7) -0.0025(8) 0.0036(8)
C3 0.0393(10) 0.0238(9) 0.0236(9) -0.0017(7) -0.0009(7) -0.0034(8)
C4 0.0305(10) 0.0381(11) 0.0483(12) -0.0025(9) -0.0073(9) 0.0038(8)
C5 0.0460(12) 0.0285(10) 0.0438(12) 0.0016(8) -0.0027(9) -0.0088(9)
C6 0.0322(9) 0.0251(9) 0.0256(9) -0.0055(7) -0.0061(7) -0.0030(7)
C7 0.0338(10) 0.0331(10) 0.0311(10) -0.0025(8) -0.0125(8) -0.0052(8)
C8 0.0265(9) 0.0261(9) 0.0353(10) -0.0020(7) -0.0094(7) -0.0023(7)
C9 0.0388(10) 0.0405(11) 0.0236(9) -0.0038(8) -0.0051(8) -0.0080(8)
C10 0.0294(10) 0.0448(12) 0.0483(12) 0.0020(9) -0.0110(9) -0.0107(9)
C11 0.0261(9) 0.0355(10) 0.0271(9) -0.0085(7) -0.0073(7) 0.0047(7)
C12 0.0304(10) 0.0451(12) 0.0261(9) -0.0083(8) 0.0004(8) 0.0060(8)
C13 0.0264(9) 0.0406(11) 0.0248(9) -0.0002(8) 0.0016(7) 0.0027(8)
C14 0.0355(10) 0.0356(10) 0.0386(11) -0.0150(8) -0.0086(8) 0.0036(8)
C15 0.0382(11) 0.0481(13) 0.0394(12) 0.0027(9) 0.0106(9) -0.0034(9)
C16 0.0245(8) 0.0272(9) 0.0237(8) -0.0015(7) -0.0019(7) -0.0046(7)
C17 0.0461(12) 0.0349(11) 0.0553(13) -0.0023(10) -0.0112(10) -0.0141(9)
C18 0.0766(17) 0.0286(11) 0.0580(15) -0.0041(10) -0.0202(13) -0.0050(11)
C19 0.0517(13) 0.0372(12) 0.0425(12) -0.0010(9) -0.0100(10) 0.0086(10)
C20 0.0396(11) 0.0371(11) 0.0520(13) -0.0027(9) -0.0196(10) -0.0016(9)
C21 0.0357(10) 0.0445(11) 0.0232(9) -0.0065(8) -0.0013(8) -0.0068(8)
C22 0.0495(13) 0.0472(13) 0.0359(11) -0.0023(9) -0.0174(9) -0.0039(10)
C23 0.0362(11) 0.0385(11) 0.0480(12) -0.0044(9) -0.0178(9) -0.0072(9)
C24 0.0349(10) 0.0346(10) 0.0383(11) -0.0047(8) -0.0118(8) -0.0111(8)
C25 0.0295(9) 0.0266(9) 0.0220(8) 0.0045(7) -0.0019(7) -0.0003(7)
C26 0.0403(11) 0.0330(10) 0.0264(9) 0.0004(8) 0.0028(8) 0.0016(8)
C27 0.0549(14) 0.0409(12) 0.0350(11) 0.0022(9) 0.0146(10) 0.0117(10)
C28 0.0331(11) 0.0545(14) 0.0477(13) 0.0205(11) 0.0124(10) 0.0128(10)
C29 0.0270(10) 0.0548(14) 0.0494(13) 0.0168(11) -0.0038(9) -0.0018(9)
C30 0.0291(10) 0.0385(11) 0.0331(10) 0.0050(8) -0.0036(8) -0.0029(8)
C31 0.0219(8) 0.0285(9) 0.0247(9) -0.0022(7) 0.0004(7) -0.0083(7)
C32 0.0318(10) 0.0363(10) 0.0253(9) -0.0019(8) -0.0020(7) -0.0089(8)
C33 0.0430(11) 0.0512(13) 0.0221(9) -0.0058(8) -0.0012(8) -0.0204(10)
C34 0.0448(12) 0.0459(12) 0.0313(10) -0.0169(9) 0.0100(9) -0.0209(10)
C35 0.0362(10) 0.0328(10) 0.0380(11) -0.0094(8) 0.0056(8) -0.0073(8)
C36 0.0258(9) 0.0316(9) 0.0281(9) -0.0058(7) -0.0010(7) -0.0061(7)
C37 0.0251(8) 0.0257(9) 0.0235(8) -0.0065(7) -0.0018(7) 0.0017(7)
C38 0.0296(9) 0.0294(9) 0.0261(9) -0.0051(7) -0.0039(7) -0.0022(7)
C39 0.0374(10) 0.0299(9) 0.0237(9) -0.0014(7) 0.0004(7) -0.0007(8)
C40 0.0393(10) 0.0354(10) 0.0233(9) -0.0036(8) -0.0071(8) 0.0040(8)
C41 0.0325(10) 0.0410(11) 0.0280(9) -0.0105(8) -0.0083(8) -0.0015(8)
C42 0.0305(9) 0.0299(9) 0.0250(9) -0.0066(7) -0.0022(7) -0.0032(7)
C43 0.0295(9) 0.0260(9) 0.0207(8) -0.0065(7) -0.0021(7) -0.0031(7)
C44 0.0321(9) 0.0288(9) 0.0283(9) -0.0037(7) -0.0007(7) -0.0013(7)
C45 0.0472(12) 0.0239(9) 0.0328(10) -0.0026(8) -0.0024(8) -0.0030(8)
C46 0.0446(11) 0.0306(10) 0.0317(10) -0.0052(8) 0.0012(8) -0.0153(8)
C47 0.0315(10) 0.0380(11) 0.0314(10) -0.0078(8) 0.0001(8) -0.0110(8)
C48 0.0289(9) 0.0283(9) 0.0272(9) -0.0056(7) -0.0019(7) -0.0036(7)
C49 0.0514(14) 0.0645(17) 0.0594(15) -0.0006(13) -0.0072(12) 0.0016(12)
C50 0.075(6) 0.039(4) 0.028(4) -0.010(3) 0.012(4) -0.020(4)
C51 0.0406(13) 0.0680(17) 0.0702(17) -0.0063(13) -0.0065(12) -0.0134(12)
C52 0.0561(14) 0.0471(13) 0.0526(14) -0.0009(11) -0.0049(11) -0.0070(11)
C53 0.0531(14) 0.0760(18) 0.0433(13) -0.0090(12) -0.0009(11) -0.0103(13)
C54 0.0548(15) 0.0766(19) 0.0644(17) -0.0042(14) -0.0072(13) -0.0072(14)
C55 0.114(3) 0.150(4) 0.096(3) -0.022(3) -0.053(2) -0.042(3)
C56 0.112(3) 0.083(2) 0.134(3) -0.044(2) 0.048(3) -0.055(2)
C501 0.059(2) 0.064(3) 0.050(2) 0.011(2) -0.0032(18) -0.0244(19)

loop_
_atom_type_symbol
_atom_type_scat_dispersion_real
_atom_type_scat_dispersion_imag
_atom_type_scat_Cromer_Mann_a1
_atom_type_scat_Cromer_Mann_b1
_atom_type_scat_Cromer_Mann_a2
_atom_type_scat_Cromer_Mann_b2
_atom_type_scat_Cromer_Mann_a3
_atom_type_scat_Cromer_Mann_b3
_atom_type_scat_Cromer_Mann_a4
_atom_type_scat_Cromer_Mann_b4
_atom_type_scat_Cromer_Mann_c
_atom_type_scat_source
Ca 0.2262 0.3064 8.6266 10.4421 7.3873 0.6599 1.5899 85.7484 1.0211 178.4370 1.3751 'International Tables Vol C 4.2.6.8 and 6.1.1.4'
C 0.0033 0.0016 2.3100 20.8439 1.0200 10.2075 1.5886 0.5687 0.8650 51.6512 0.2156 'International Tables Vol C 4.2.6.8 and 6.1.1.4'
H 0.0000 0.0000 0.4930 10.5109 0.3229 26.1257 0.1402 3.1424 0.0408 57.7998 0.0030 'International Tables Vol C 4.2.6.8 and 6.1.1.4'
N 0.0061 0.0033 12.2126 0.0057 3.1322 9.8933 2.0125 28.9975 1.1663 0.5826 -11.5290 'International Tables Vol C 4.2.6.8 and 6.1.1.4'
B 0.0013 0.0007 2.0545 23.2185 1.3326 1.0210 1.0979 60.3498 0.7068 0.1403 -0.1932 'International Tables Vol C 4.2.6.8 and 6.1.1.4'
O 0.0106 0.0060 3.0485 13.2771 2.2868 5.7011 1.5463 0.3239 0.8670 32.9089 0.2508 'International Tables Vol C 4.2.6.8 and 6.1.1.4'

loop_
_geom_angle_atom_site_label_1
_geom_angle_site_symmetry_1
_geom_angle_atom_site_label_2
_geom_angle_site_symmetry_2
_geom_angle_atom_site_label_3
_geom_angle_site_symmetry_3
_geom_angle
_geom_angle_publ_flag
N1 . Ca1 . N3 . 73.34(5) yes
N1 . Ca1 . N5 . 74.40(5) yes
N3 . Ca1 . N5 . 74.42(5) yes
N1 . Ca1 . O1 . 155.72(5) yes
N3 . Ca1 . O1 . 94.82(5) yes
N5 . Ca1 . O1 . 82.08(5) yes
N1 . Ca1 . O2 . 86.42(5) yes
N3 . Ca1 . O2 . 151.27(5) yes
N5 . Ca1 . O2 . 80.70(5) yes
O1 . Ca1 . O2 . 95.77(5) yes
N1 . Ca1 . H2 . 129.9(7) no
N3 . Ca1 . H2 . 98.9(7) no
N5 . Ca1 . H2 . 152.7(7) no
O1 . Ca1 . H2 . 72.0(7) no
O2 . Ca1 . H2 . 109.8(7) no
N1 . Ca1 . H3 . 98.6(7) no
N3 . Ca1 . H3 . 127.9(7) no
N5 . Ca1 . H3 . 154.5(7) no
O1 . Ca1 . H3 . 105.2(7) no
O2 . Ca1 . H3 . 74.3(7) no
N1 . Ca1 . H4 . 83.2(6) no
N3 . Ca1 . H4 . 81.9(6) no
N5 . Ca1 . H4 . 151.1(6) no
O1 . Ca1 . H4 . 116.7(6) no
O2 . Ca1 . H4 . 116.4(6) no
H2 . Ca1 . H3 . 46.9(9) no
H2 . Ca1 . H4 . 46.8(9) no
H3 . Ca1 . H4 . 46.1(9) no
H1 . B1 . H2 . 113.2(18) no
H1 . B1 . H3 . 110.5(18) no
H2 . B1 . H3 . 103.9(18) no
H1 . B1 . H4 . 117.8(17) no
H2 . B1 . H4 . 104.6(17) no
H3 . B1 . H4 . 105.7(18) no
C25 . B2 . C31 . 112.27(14) yes
C25 . B2 . C37 . 104.52(13) yes
C31 . B2 . C37 . 110.04(14) yes
C25 . B2 . C43 . 112.22(14) yes
C31 . B2 . C43 . 104.91(13) yes
C37 . B2 . C43 . 113.05(14) yes
Ca1 . N1 . N2 . 119.43(10) yes
Ca1 . N1 . C1 . 132.38(12) yes
N2 . N1 . C1 . 104.46(14) yes
N1 . N2 . C3 . 112.35(14) yes
N1 . N2 . C16 . 120.64(14) yes
C3 . N2 . C16 . 127.01(15) yes
Ca1 . N3 . N4 . 118.68(10) yes
Ca1 . N3 . C6 . 132.30(11) yes
N4 . N3 . C6 . 104.85(14) yes
N3 . N4 . C8 . 111.93(14) yes
N3 . N4 . C16 . 120.66(13) yes
C8 . N4 . C16 . 127.28(15) yes
Ca1 . N5 . N6 . 118.54(10) yes
Ca1 . N5 . C11 . 132.25(12) yes
N6 . N5 . C11 . 104.49(14) yes
N5 . N6 . C13 . 112.33(15) yes
N5 . N6 . C16 . 120.47(13) yes
C13 . N6 . C16 . 127.20(15) yes
Ca1 . O1 . C17 . 125.66(12) yes
Ca1 . O1 . C20 . 126.48(11) yes
C17 . O1 . C20 . 105.72(15) yes
Ca1 . O2 . C21 . 126.51(11) yes
Ca1 . O2 . C24 . 125.12(11) yes
C21 . O2 . C24 . 106.37(13) yes
C49 . O3 . C52 . 109.44(18) yes
C53 . O4 . C56 . 101.2(2) yes
N1 . C1 . C2 . 111.08(16) yes
N1 . C1 . C4 . 120.46(17) yes
C2 . C1 . C4 . 128.46(17) yes
C1 . C2 . C3 . 106.31(16) yes
C1 . C2 . H21 . 126.7 no
C3 . C2 . H21 . 126.9 no
C2 . C3 . N2 . 105.79(16) yes
C2 . C3 . C5 . 131.28(17) yes
N2 . C3 . C5 . 122.93(17) yes
C1 . C4 . H41 . 109.4 no
C1 . C4 . H42 . 109.3 no
H41 . C4 . H42 . 109.5 no
C1 . C4 . H43 . 109.6 no
H41 . C4 . H43 . 109.4 no
H42 . C4 . H43 . 109.5 no
C3 . C5 . H51 . 109.4 no
C3 . C5 . H52 . 109.6 no
H51 . C5 . H52 . 109.6 no
C3 . C5 . H53 . 109.5 no
H51 . C5 . H53 . 109.4 no
H52 . C5 . H53 . 109.4 no
N3 . C6 . C7 . 110.70(16) yes
N3 . C6 . C9 . 120.40(16) yes
C7 . C6 . C9 . 128.89(16) yes
C6 . C7 . C8 . 106.48(16) yes
C6 . C7 . H71 . 126.7 no
C8 . C7 . H71 . 126.8 no
C7 . C8 . N4 . 106.03(16) yes
C7 . C8 . C10 . 131.69(17) yes
N4 . C8 . C10 . 122.27(17) yes
C6 . C9 . H91 . 110.3 no
C6 . C9 . H92 . 108.4 no
H91 . C9 . H92 . 110.1 no
C6 . C9 . H93 . 108.3 no
H91 . C9 . H93 . 110.2 no
H92 . C9 . H93 . 109.5 no
C8 . C10 . H101 . 109.5 no
C8 . C10 . H102 . 109.6 no
H101 . C10 . H102 . 109.4 no
C8 . C10 . H103 . 109.4 no
H101 . C10 . H103 . 109.4 no
H102 . C10 . H103 . 109.6 no
N5 . C11 . C12 . 110.74(17) yes
N5 . C11 . C14 . 121.23(17) yes
C12 . C11 . C14 . 128.00(17) yes
C11 . C12 . C13 . 106.70(16) yes
C11 . C12 . H121 . 126.6 no
C13 . C12 . H121 . 126.7 no
C12 . C13 . N6 . 105.73(16) yes
C12 . C13 . C15 . 131.65(17) yes
N6 . C13 . C15 . 122.62(18) yes
C11 . C14 . H141 . 109.4 no
C11 . C14 . H142 . 109.7 no
H141 . C14 . H142 . 109.6 no
C11 . C14 . H143 . 109.3 no
H141 . C14 . H143 . 109.5 no
H142 . C14 . H143 . 109.4 no
C13 . C15 . H151 . 109.5 no
C13 . C15 . H152 . 109.4 no
H151 . C15 . H152 . 109.5 no
C13 . C15 . H153 . 109.5 no
H151 . C15 . H153 . 109.4 no
H152 . C15 . H153 . 109.5 no
N2 . C16 . N4 . 112.17(14) yes
N2 . C16 . N6 . 112.04(14) yes
N4 . C16 . N6 . 112.05(14) yes
N2 . C16 . H161 . 106.8 no
N4 . C16 . H161 . 106.8 no
N6 . C16 . H161 . 106.6 no
O1 . C17 . C18 . 105.39(18) yes
O1 . C17 . H171 . 110.4 no
C18 . C17 . H171 . 110.2 no
O1 . C17 . H172 . 110.6 no
C18 . C17 . H172 . 110.7 no
H171 . C17 . H172 . 109.5 no
C17 . C18 . C19 . 104.72(18) yes
C17 . C18 . H181 . 111.0 no
C19 . C18 . H181 . 110.8 no
C17 . C18 . H182 . 110.3 no
C19 . C18 . H182 . 110.4 no
H181 . C18 . H182 . 109.5 no
C18 . C19 . C20 . 105.05(17) yes
C18 . C19 . H191 . 110.3 no
C20 . C19 . H191 . 110.8 no
C18 . C19 . H192 . 110.7 no
C20 . C19 . H192 . 110.3 no
H191 . C19 . H192 . 109.6 no
C19 . C20 . O1 . 107.08(17) yes
C19 . C20 . H201 . 109.8 no
O1 . C20 . H201 . 109.8 no
C19 . C20 . H202 . 110.4 no
O1 . C20 . H202 . 110.2 no
H201 . C20 . H202 . 109.5 no
O2 . C21 . C22 . 106.26(16) yes
O2 . C21 . H211 . 110.5 no
C22 . C21 . H211 . 110.4 no
O2 . C21 . H212 . 110.1 no
C22 . C21 . H212 . 110.1 no
H211 . C21 . H212 . 109.5 no
C21 . C22 . C23 . 104.48(16) yes
C21 . C22 . H221 . 110.5 no
C23 . C22 . H221 . 110.5 no
C21 . C22 . H222 . 110.9 no
C23 . C22 . H222 . 111.0 no
H221 . C22 . H222 . 109.5 no
C22 . C23 . C24 . 102.31(16) yes
C22 . C23 . H231 . 111.4 no
C24 . C23 . H231 . 111.4 no
C22 . C23 . H232 . 111.1 no
C24 . C23 . H232 . 111.0 no
H231 . C23 . H232 . 109.5 no
C23 . C24 . O2 . 103.49(15) yes
C23 . C24 . H241 . 110.7 no
O2 . C24 . H241 . 110.9 no
C23 . C24 . H242 . 111.2 no
O2 . C24 . H242 . 110.9 no
H241 . C24 . H242 . 109.5 no
B2 . C25 . C26 . 118.21(16) yes
B2 . C25 . C30 . 126.14(16) yes
C26 . C25 . C30 . 115.41(17) yes
C25 . C26 . C27 . 122.3(2) yes
C25 . C26 . H261 . 118.8 no
C27 . C26 . H261 . 118.9 no
C26 . C27 . C28 . 120.5(2) yes
C26 . C27 . H271 . 119.7 no
C28 . C27 . H271 . 119.8 no
C27 . C28 . C29 . 118.84(19) yes
C27 . C28 . H281 . 120.4 no
C29 . C28 . H281 . 120.8 no
C28 . C29 . C30 . 120.3(2) yes
C28 . C29 . H291 . 119.7 no
C30 . C29 . H291 . 120.0 no
C29 . C30 . C25 . 122.7(2) yes
C29 . C30 . H301 . 118.8 no
C25 . C30 . H301 . 118.5 no
B2 . C31 . C32 . 121.01(16) yes
B2 . C31 . C36 . 123.63(15) yes
C32 . C31 . C36 . 115.25(16) yes
C31 . C32 . C33 . 122.59(19) yes
C31 . C32 . H321 . 118.5 no
C33 . C32 . H321 . 118.9 no
C32 . C33 . C34 . 120.32(19) yes
C32 . C33 . H331 . 119.9 no
C34 . C33 . H331 . 119.7 no
C33 . C34 . C35 . 118.87(18) yes
C33 . C34 . H341 . 120.6 no
C35 . C34 . H341 . 120.5 no
C34 . C35 . C36 . 120.10(19) yes
C34 . C35 . H351 . 119.8 no
C36 . C35 . H351 . 120.1 no
C31 . C36 . C35 . 122.84(18) yes
C31 . C36 . H361 . 118.5 no
C35 . C36 . H361 . 118.6 no
B2 . C37 . C38 . 118.47(15) yes
B2 . C37 . C42 . 126.31(16) yes
C38 . C37 . C42 . 115.22(16) yes
C37 . C38 . C39 . 123.25(17) yes
C37 . C38 . H381 . 118.4 no
C39 . C38 . H381 . 118.4 no
C38 . C39 . C40 . 119.58(18) yes
C38 . C39 . H391 . 120.1 no
C40 . C39 . H391 . 120.3 no
C39 . C40 . C41 . 119.17(17) yes
C39 . C40 . H401 . 120.2 no
C41 . C40 . H401 . 120.6 no
C40 . C41 . C42 . 120.33(17) yes
C40 . C41 . H411 . 119.8 no
C42 . C41 . H411 . 119.9 no
C37 . C42 . C41 . 122.37(18) yes
C37 . C42 . H421 . 118.8 no
C41 . C42 . H421 . 118.8 no
B2 . C43 . C44 . 124.09(16) yes
B2 . C43 . C48 . 120.73(15) yes
C44 . C43 . C48 . 114.94(16) yes
C43 . C44 . C45 . 122.46(18) yes
C43 . C44 . H441 . 118.7 no
C45 . C44 . H441 . 118.9 no
C44 . C45 . C46 . 120.53(18) yes
C44 . C45 . H451 . 119.7 no
C46 . C45 . H451 . 119.8 no
C45 . C46 . C47 . 118.81(18) yes
C45 . C46 . H461 . 120.4 no
C47 . C46 . H461 . 120.7 no
C46 . C47 . C48 . 120.09(18) yes
C46 . C47 . H471 . 119.8 no
C48 . C47 . H471 . 120.1 no
C43 . C48 . C47 . 123.15(17) yes
C43 . C48 . H481 . 118.3 no
C47 . C48 . H481 . 118.5 no
O3 . C49 . C50 . 108.7(3) yes
O3 . C49 . C501 . 106.0(2) yes
C50 . C49 . C501 . 32.7(3) yes
O3 . C49 . H491 . 110.4 no
C50 . C49 . H491 . 79.3 no
C501 . C49 . H491 . 110.3 no
O3 . C49 . H492 . 109.9 no
C50 . C49 . H492 . 133.7 no
C501 . C49 . H492 . 110.7 no
H491 . C49 . H492 . 109.5 no
C49 . C50 . C51 . 102.7(3) yes
C49 . C50 . C501 . 73.5(4) yes
C51 . C50 . C501 . 72.2(4) yes
C49 . C50 . H501 . 111.7 no
C51 . C50 . H501 . 112.0 no
C501 . C50 . H501 . 171.6 no
C49 . C50 . H502 . 110.4 no
C51 . C50 . H502 . 110.4 no
C501 . C50 . H502 . 62.1 no
H501 . C50 . H502 . 109.5 no
C49 . C50 . H5011 . 112.6 no
C51 . C50 . H5011 . 111.4 no
C501 . C50 . H5011 . 65.0 no
H501 . C50 . H5011 . 106.6 no
H502 . C50 . H5011 . 3.0 no
C50 . C51 . C52 . 105.1(3) yes
C50 . C51 . C501 . 32.8(3) yes
C52 . C51 . C501 . 103.8(2) yes
C50 . C51 . H511 . 79.8 no
C52 . C51 . H511 . 110.8 no
C501 . C51 . H511 . 110.4 no
C50 . C51 . H512 . 135.4 no
C52 . C51 . H512 . 111.1 no
C501 . C51 . H512 . 111.1 no
H511 . C51 . H512 . 109.6 no
C51 . C52 . O3 . 107.7(2) yes
C51 . C52 . H521 . 110.1 no
O3 . C52 . H521 . 109.8 no
C51 . C52 . H522 . 109.8 no
O3 . C52 . H522 . 109.8 no
H521 . C52 . H522 . 109.5 no
O4 . C53 . C54 . 107.4(2) yes
O4 . C53 . H531 . 110.1 no
C54 . C53 . H531 . 109.7 no
O4 . C53 . H532 . 109.9 no
C54 . C53 . H532 . 110.2 no
H531 . C53 . H532 . 109.4 no
C53 . C54 . C55 . 100.4(2) yes
C53 . C54 . H541 . 112.1 no
C55 . C54 . H541 . 111.6 no
C53 . C54 . H542 . 111.4 no
C55 . C54 . H542 . 111.8 no
H541 . C54 . H542 . 109.5 no
C54 . C55 . C56 . 103.5(3) yes
C54 . C55 . H551 . 111.0 no
C56 . C55 . H551 . 111.2 no
C54 . C55 . H552 . 110.9 no
C56 . C55 . H552 . 110.7 no
H551 . C55 . H552 . 109.5 no
C55 . C56 . O4 . 107.0(3) yes
C55 . C56 . H561 . 110.3 no
O4 . C56 . H561 . 109.4 no
C55 . C56 . H562 . 110.0 no
O4 . C56 . H562 . 110.6 no
H561 . C56 . H562 . 109.5 no
C49 . C501 . C51 . 103.8(2) yes
C49 . C501 . C50 . 73.8(4) yes
C51 . C501 . C50 . 75.0(4) yes
C49 . C501 . H502 . 112.0 no
C51 . C501 . H502 . 113.7 no
C50 . C501 . H502 . 64.8 no
C49 . C501 . H5011 . 111.0 no
C51 . C501 . H5011 . 111.4 no
C50 . C501 . H5011 . 61.7 no
H502 . C501 . H5011 . 3.2 no
C49 . C501 . H5012 . 110.7 no
C51 . C501 . H5012 . 110.4 no
C50 . C501 . H5012 . 171.1 no
H502 . C501 . H5012 . 106.4 no
H5011 . C501 . H5012 . 109.4 no
B1 . H2 . Ca1 . 86.3(14) no
B1 . H3 . Ca1 . 84.5(14) no
B1 . H4 . Ca1 . 89.2(13) no
C50 . H502 . C501 . 53.1 no
C501 . H5011 . C50 . 53.3 no

loop_
_geom_bond_atom_site_label_1
_geom_bond_site_symmetry_1
_geom_bond_atom_site_label_2
_geom_bond_site_symmetry_2
_geom_bond_distance
_geom_bond_publ_flag
Ca1 . N1 . 2.5046(15) yes
Ca1 . N3 . 2.5025(14) yes
Ca1 . N5 . 2.5335(15) yes
Ca1 . O1 . 2.3643(13) yes
Ca1 . O2 . 2.3780(12) yes
Ca1 . H2 . 2.36(3) no
Ca1 . H3 . 2.40(3) no
Ca1 . H4 . 2.33(2) no
B1 . H1 . 1.15(3) no
B1 . H2 . 1.22(3) no
B1 . H3 . 1.19(3) no
B1 . H4 . 1.14(2) no
B2 . C25 . 1.651(3) yes
B2 . C31 . 1.647(3) yes
B2 . C37 . 1.650(3) yes
B2 . C43 . 1.643(3) yes
N1 . N2 . 1.374(2) yes
N1 . C1 . 1.335(2) yes
N2 . C3 . 1.362(2) yes
N2 . C16 . 1.443(2) yes
N3 . N4 . 1.372(2) yes
N3 . C6 . 1.334(2) yes
N4 . C8 . 1.364(2) yes
N4 . C16 . 1.443(2) yes
N5 . N6 . 1.371(2) yes
N5 . C11 . 1.338(2) yes
N6 . C13 . 1.366(2) yes
N6 . C16 . 1.443(2) yes
O1 . C17 . 1.442(2) yes
O1 . C20 . 1.436(2) yes
O2 . C21 . 1.455(2) yes
O2 . C24 . 1.452(2) yes
O3 . C49 . 1.400(3) yes
O3 . C52 . 1.414(3) yes
O4 . C53 . 1.409(3) yes
O4 . C56 . 1.363(4) yes
C1 . C2 . 1.405(3) yes
C1 . C4 . 1.496(3) yes
C2 . C3 . 1.376(3) yes
C2 . H21 . 0.949 no
C3 . C5 . 1.486(3) yes
C4 . H41 . 0.949 no
C4 . H42 . 0.950 no
C4 . H43 . 0.951 no
C5 . H51 . 0.950 no
C5 . H52 . 0.951 no
C5 . H53 . 0.949 no
C6 . C7 . 1.407(3) yes
C6 . C9 . 1.492(3) yes
C7 . C8 . 1.368(3) yes
C7 . H71 . 0.949 no
C8 . C10 . 1.490(3) yes
C9 . H91 . 0.949 no
C9 . H92 . 0.949 no
C9 . H93 . 0.950 no
C10 . H101 . 0.949 no
C10 . H102 . 0.949 no
C10 . H103 . 0.950 no
C11 . C12 . 1.405(3) yes
C11 . C14 . 1.487(3) yes
C12 . C13 . 1.368(3) yes
C12 . H121 . 0.951 no
C13 . C15 . 1.492(3) yes
C14 . H141 . 0.951 no
C14 . H142 . 0.949 no
C14 . H143 . 0.949 no
C15 . H151 . 0.949 no
C15 . H152 . 0.951 no
C15 . H153 . 0.949 no
C16 . H161 . 0.950 no
C17 . C18 . 1.494(3) yes
C17 . H171 . 0.951 no
C17 . H172 . 0.949 no
C18 . C19 . 1.510(3) yes
C18 . H181 . 0.950 no
C18 . H182 . 0.951 no
C19 . C20 . 1.503(3) yes
C19 . H191 . 0.950 no
C19 . H192 . 0.950 no
C20 . H201 . 0.951 no
C20 . H202 . 0.950 no
C21 . C22 . 1.528(3) yes
C21 . H211 . 0.950 no
C21 . H212 . 0.950 no
C22 . C23 . 1.531(3) yes
C22 . H221 . 0.950 no
C22 . H222 . 0.949 no
C23 . C24 . 1.503(3) yes
C23 . H231 . 0.949 no
C23 . H232 . 0.950 no
C24 . H241 . 0.950 no
C24 . H242 . 0.951 no
C25 . C26 . 1.406(3) yes
C25 . C30 . 1.393(3) yes
C26 . C27 . 1.394(3) yes
C26 . H261 . 0.949 no
C27 . C28 . 1.383(4) yes
C27 . H271 . 0.950 no
C28 . C29 . 1.377(4) yes
C28 . H281 . 0.950 no
C29 . C30 . 1.397(3) yes
C29 . H291 . 0.949 no
C30 . H301 . 0.950 no
C31 . C32 . 1.402(3) yes
C31 . C36 . 1.399(3) yes
C32 . C33 . 1.393(3) yes
C32 . H321 . 0.949 no
C33 . C34 . 1.387(3) yes
C33 . H331 . 0.949 no
C34 . C35 . 1.381(3) yes
C34 . H341 . 0.950 no
C35 . C36 . 1.397(3) yes
C35 . H351 . 0.949 no
C36 . H361 . 0.949 no
C37 . C38 . 1.404(3) yes
C37 . C42 . 1.397(3) yes
C38 . C39 . 1.389(3) yes
C38 . H381 . 0.949 no
C39 . C40 . 1.385(3) yes
C39 . H391 . 0.950 no
C40 . C41 . 1.383(3) yes
C40 . H401 . 0.949 no
C41 . C42 . 1.396(3) yes
C41 . H411 . 0.949 no
C42 . H421 . 0.950 no
C43 . C44 . 1.401(3) yes
C43 . C48 . 1.407(3) yes
C44 . C45 . 1.397(3) yes
C44 . H441 . 0.949 no
C45 . C46 . 1.382(3) yes
C45 . H451 . 0.949 no
C46 . C47 . 1.384(3) yes
C46 . H461 . 0.950 no
C47 . C48 . 1.387(3) yes
C47 . H471 . 0.949 no
C48 . H481 . 0.949 no
C49 . C50 . 1.492(4) yes
C49 . C501 . 1.490(3) yes
C49 . H491 . 0.950 no
C49 . H492 . 0.949 no
C50 . C51 . 1.499(4) yes
C50 . C501 . 0.840(7) yes
C50 . H501 . 0.950 no
C50 . H502 . 0.950 no
C50 . H5011 . 0.923 no
C51 . C52 . 1.488(3) yes
C51 . C501 . 1.478(3) yes
C51 . H511 . 0.950 no
C51 . H512 . 0.950 no
C52 . H521 . 0.950 no
C52 . H522 . 0.950 no
C53 . C54 . 1.486(3) yes
C53 . H531 . 0.950 no
C53 . H532 . 0.950 no
C54 . C55 . 1.527(4) yes
C54 . H541 . 0.951 no
C54 . H542 . 0.949 no
C55 . C56 . 1.490(4) yes
C55 . H551 . 0.950 no
C55 . H552 . 0.950 no
C56 . H561 . 0.951 no
C56 . H562 . 0.949 no
C501 . H502 . 0.928 no
C501 . H5011 . 0.950 no
C501 . H5012 . 0.951 no
